data_7160842
loop_
_publ_author_name
'Qu, Hongen'
'Liang, Pei'
'Shi, Qiu'
'Xiao, Shangqing'
'Huang, Panpan'
'Wang, Hengshan'
'Zhou, Zhonggao'
'Liu, Liangxian'

_publ_section_title
;
 Hypervalent iodine-mediated highly mono- and di-selective etherification
 of 8-aminoquinolines at the C5 and C6 positions.
;
_journal_issue 47
_journal_name_full 'Organic &amp; biomolecular chemistry'
_journal_page_first 10656
_journal_page_last 10661
_journal_paper_doi 10.1039/d5ob01378j
_journal_volume 23
_journal_year 2025
_chemical_formula_moiety '3(C18 N2 O3), C18 N3 O2'
_chemical_formula_sum 'C H N O'
_chemical_formula_weight 43.03
_space_group_crystal_system triclinic
_space_group_IT_number 1
_space_group_name_Hall 'P 1'
_space_group_name_H-M_alt 'P 1'
_atom_sites_solution_primary dual
_audit_creation_date 2016-11-19
_audit_creation_method
;
Olex2 1.2
(compiled 2016.11.07 svn.r3352 for OlexSys, GUI svn.r5261)
;
_audit_update_record
;
2017-03-18 deposited with the CCDC.	2025-11-05 downloaded from the CCDC.
;
_cell_angle_alpha 90
_cell_angle_beta 93.888(2)
_cell_angle_gamma 90
_cell_formula_units_Z 1
_cell_length_a 7.5494(14)
_cell_length_b 24.117(5)
_cell_length_c 8.3213(16)
_cell_measurement_reflns_used 3655
_cell_measurement_temperature 296(2)
_cell_measurement_theta_max 25.901
_cell_measurement_theta_min 3.527
_cell_volume 1511.6(5)
_computing_cell_refinement 'SAINT v7.68A (Bruker, 2009)'
_computing_data_reduction 'SAINT v7.68A (Bruker, 2009)'
_computing_molecular_graphics 'Olex2 (Dolomanov et al., 2009)'
_computing_publication_material 'Olex2 (Dolomanov et al., 2009)'
_computing_structure_refinement 'ShelXL (Sheldrick, 2015)'
_computing_structure_solution 'ShelXT (Sheldrick, 2015)'
_diffrn_ambient_temperature 296.15
_diffrn_measured_fraction_theta_full 0.942
_diffrn_measured_fraction_theta_max 0.910
_diffrn_radiation_type MoK\a
_diffrn_radiation_wavelength 0.71073
_diffrn_reflns_av_R_equivalents 0.0116
_diffrn_reflns_av_unetI/netI 0.0283
_diffrn_reflns_Laue_measured_fraction_full 0.942
_diffrn_reflns_Laue_measured_fraction_max 0.910
_diffrn_reflns_limit_h_max 9
_diffrn_reflns_limit_h_min -9
_diffrn_reflns_limit_k_max 31
_diffrn_reflns_limit_k_min -21
_diffrn_reflns_limit_l_max 10
_diffrn_reflns_limit_l_min -10
_diffrn_reflns_number 8726
_diffrn_reflns_point_group_measured_fraction_full 0.590
_diffrn_reflns_point_group_measured_fraction_max 0.565
_diffrn_reflns_theta_full 25.242
_diffrn_reflns_theta_max 27.393
_diffrn_reflns_theta_min 3.527
_exptl_absorpt_coefficient_mu 0.004
_exptl_absorpt_correction_T_max 0.7456
_exptl_absorpt_correction_T_min 0.6639
_exptl_absorpt_correction_type multi-scan
_exptl_absorpt_process_details
;
SADABS-2008/1 (Bruker,2008) was used for absorption correction.
wR2(int) was 0.0841 before and 0.0346 after correction.
The Ratio of minimum to maximum transmission is 0.8904.
The \l/2 correction factor is 0.0015.
;
_exptl_crystal_density_diffrn 0.047
_exptl_crystal_F_000 22
_refine_diff_density_max 0.681
_refine_diff_density_min -0.459
_refine_diff_density_rms 0.081
_refine_ls_abs_structure_details
;
 Flack x determined using 1086 quotients [(I+)-(I-)]/[(I+)+(I-)]
 (Parsons, Flack and Wagner, Acta Cryst. B69 (2013) 249-259).
;
_refine_ls_abs_structure_Flack 0.2(5)
_refine_ls_extinction_method none
_refine_ls_goodness_of_fit_ref 1.071
_refine_ls_hydrogen_treatment undef
_refine_ls_matrix_type full
_refine_ls_number_parameters 369
_refine_ls_number_reflns 7742
_refine_ls_number_restraints 3
_refine_ls_restrained_S_all 1.071
_refine_ls_R_factor_all 0.1183
_refine_ls_R_factor_gt 0.1040
_refine_ls_shift/su_max 0.000
_refine_ls_shift/su_mean 0.000
_refine_ls_structure_factor_coef Fsqd
_refine_ls_weighting_details 'w=1/[\s^2^(Fo^2^)+(0.1780P)^2^+1.5570P] where P=(Fo^2^+2Fc^2^)/3'
_refine_ls_weighting_scheme calc
_refine_ls_wR_factor_gt 0.2913
_refine_ls_wR_factor_ref 0.3084
_reflns_Friedel_coverage 0.241
_reflns_Friedel_fraction_full 0.238
_reflns_Friedel_fraction_max 0.219
_reflns_number_gt 6266
_reflns_number_total 7742
_reflns_threshold_expression 'I > 2\s(I)'
_cod_data_source_file d5ob01378j1.cif
_cod_data_source_block dzf67b_0m
_cod_depositor_comments 'Adding full bibliography for 7160842.cif.'
_cod_database_code 7160842
_shelx_space_group_comment
;
The symmetry employed for this shelxl refinement is uniquely defined
by the following loop, which should always be used as a source of
symmetry information in preference to the above space-group names.
They are only intended as comments.
;
_olex2_refinement_description
;
;
_shelx_shelxl_version_number 2014/7
_olex2_submission_special_instructions 'No special instructions were received'

loop_
_space_group_symop_operation_xyz
'x, y, z'

loop_
_atom_site_label
_atom_site_type_symbol
_atom_site_fract_x
_atom_site_fract_y
_atom_site_fract_z
_atom_site_U_iso_or_equiv
_atom_site_adp_type
_atom_site_occupancy
_atom_site_site_symmetry_order
_atom_site_calc_flag
_atom_site_refinement_flags_posn
_atom_site_refinement_flags_adp
_atom_site_refinement_flags_occupancy
_atom_site_disorder_assembly
_atom_site_disorder_group
O001 O 0.7476(7) 0.8217(2) 0.4610(7) 0.0593(13) Uiso 1 1 d . . . . .
O002 O 0.2525(7) 0.3216(3) 0.5390(7) 0.0623(14) Uiso 1 1 d . . . . .
O003 O 1.1445(8) 0.8871(3) 0.6814(8) 0.0712(16) Uiso 1 1 d . . . . .
O004 O 0.4094(8) 1.1108(3) 0.7104(8) 0.0742(17) Uiso 1 1 d . . . . .
N005 N 0.5917(8) 0.6108(3) 0.2890(8) 0.0578(16) Uiso 1 1 d . . . . .
N006 N -0.1444(8) 0.3872(3) 0.3189(8) 0.0563(15) Uiso 1 1 d . . . . .
N007 N 0.6510(7) 0.8922(3) 0.6799(7) 0.0468(13) Uiso 1 1 d . . . . .
O008 O 0.7087(8) 1.1664(3) 0.4325(8) 0.0661(15) Uiso 1 1 d . . . . .
O009 O 0.7332(8) 0.8679(3) 0.9372(9) 0.0759(17) Uiso 1 1 d . . . . .
O00A O 0.2909(8) 0.6664(3) 0.5682(8) 0.0668(15) Uiso 1 1 d . . . . .
O00B O 0.2663(9) 0.3680(3) 0.0618(9) 0.0786(18) Uiso 1 1 d . . . . .
N00C N 0.3496(7) 0.3923(3) 0.3217(7) 0.0463(13) Uiso 1 1 d . . . . .
N00D N 0.1084(8) 0.6036(3) 0.3554(8) 0.0528(14) Uiso 1 1 d . . . . .
N00E N 0.8908(8) 1.1036(3) 0.6447(8) 0.0525(14) Uiso 1 1 d . . . . .
O00F O 0.1014(8) 0.5407(3) 0.6148(8) 0.0697(16) Uiso 1 1 d . . . . .
N00G N 0.8995(8) 1.0409(3) 0.3858(8) 0.0536(14) Uiso 1 1 d . . . . .
N00H N 0.5099(8) 0.9441(3) 0.4205(8) 0.0542(15) Uiso 1 1 d . . . . .
O00I O 0.8850(9) 1.1334(3) 0.9019(9) 0.0759(17) Uiso 1 1 d . . . . .
N00J N 0.4894(8) 0.4442(3) 0.5809(8) 0.0523(14) Uiso 1 1 d . . . . .
O00K O 0.1134(9) 0.6335(3) 0.0976(9) 0.0764(17) Uiso 1 1 d . . . . .
C00L C 0.5198(8) 0.9736(3) 0.5578(8) 0.0444(14) Uiso 1 1 d . . . . .
C00M C 0.9612(9) 1.0169(3) 0.5259(9) 0.0472(15) Uiso 1 1 d . . . . .
C00N C 0.0390(8) 0.5172(3) 0.4749(9) 0.0444(14) Uiso 1 1 d . . . . .
C00O C 0.7859(9) 0.7831(3) 0.5766(9) 0.0493(16) Uiso 1 1 d . . . . .
C00P C 0.2134(9) 0.2826(3) 0.4226(9) 0.0492(16) Uiso 1 1 d . . . . .
C00Q C 0.7161(9) 0.8558(3) 0.7925(9) 0.0492(16) Uiso 1 1 d . . . . .
C00R C 0.4798(9) 0.4738(3) 0.4426(9) 0.0452(15) Uiso 1 1 d . . . . .
C00S C 0.2839(9) 0.3557(3) 0.2079(9) 0.0507(16) Uiso 1 1 d . . . . .
C00T C 0.4703(9) 1.0565(3) 0.7153(9) 0.0505(16) Uiso 1 1 d . . . . .
C00U C 0.0379(9) 0.5508(3) 0.3330(9) 0.0472(15) Uiso 1 1 d . . . . .
C00V C 0.5925(8) 0.9466(3) 0.7005(8) 0.0434(14) Uiso 1 1 d . . . . .
C00W C 0.4596(9) 1.0280(3) 0.5669(9) 0.0496(16) Uiso 1 1 d . . . . .
C00X C 0.8556(10) 1.1419(4) 0.7582(10) 0.0537(17) Uiso 1 1 d . . . . .
C00Y C 0.9626(9) 1.0505(3) 0.6683(9) 0.0470(15) Uiso 1 1 d . . . . .
C00Z C 0.2289(9) 0.2993(3) 0.2647(9) 0.0485(15) Uiso 1 1 d . . . . .
C010 C 0.5287(10) 0.5570(3) 0.2843(10) 0.0523(17) Uiso 1 1 d . . . . .
C011 C 0.7715(9) 0.7995(3) 0.7358(9) 0.0465(15) Uiso 1 1 d . . . . .
C012 C 0.5425(10) 1.0304(4) 0.8529(10) 0.0564(18) Uiso 1 1 d . . . . .
C013 C -0.0899(9) 0.4412(4) 0.3124(10) 0.0527(17) Uiso 1 1 d . . . . .
C014 C 0.1449(10) 0.6422(4) 0.2432(10) 0.0538(17) Uiso 1 1 d . . . . .
C015 C 0.4076(8) 0.4472(3) 0.2986(8) 0.0429(14) Uiso 1 1 d . . . . .
C016 C 0.4585(10) 0.5307(4) 0.1478(10) 0.0545(17) Uiso 1 1 d . . . . .
C017 C 0.5402(9) 0.5283(3) 0.4335(9) 0.0467(15) Uiso 1 1 d . . . . .
C018 C 1.0898(9) 0.9408(3) 0.6859(10) 0.0517(16) Uiso 1 1 d . . . . .
C019 C 1.0230(9) 0.9620(3) 0.5339(9) 0.0467(15) Uiso 1 1 d . . . . .
C01A C -0.0305(10) 0.5285(4) 0.1877(10) 0.0541(17) Uiso 1 1 d . . . . .
C01B C -0.0224(9) 0.4620(3) 0.4663(9) 0.0492(16) Uiso 1 1 d . . . . .
C01C C 0.6028(9) 0.9754(3) 0.8457(9) 0.0495(16) Uiso 1 1 d . . . . .
C01D C 0.8117(10) 0.7618(4) 0.8596(10) 0.0585(19) Uiso 1 1 d . . . . .
C01E C 0.1886(10) 0.2615(4) 0.1399(10) 0.0581(19) Uiso 1 1 d . . . . .
C01F C 0.2159(10) 0.6971(3) 0.3030(10) 0.0535(17) Uiso 1 1 d . . . . .
C01G C 0.3984(9) 0.4758(3) 0.1560(9) 0.0488(16) Uiso 1 1 d . . . . .
C01H C -0.0108(11) 0.4302(4) 0.6111(11) 0.0600(19) Uiso 1 1 d . . . . .
C01I C 1.0299(10) 1.0281(4) 0.8107(10) 0.0550(17) Uiso 1 1 d . . . . .
C01J C -0.0951(10) 0.4733(4) 0.1819(10) 0.0539(17) Uiso 1 1 d . . . . .
C01K C 0.3812(13) 1.0228(5) 0.2826(13) 0.072(2) Uiso 1 1 d . . . . .
C01L C 0.8651(12) 0.7071(4) 0.8256(11) 0.065(2) Uiso 1 1 d . . . . .
C01M C 0.4427(11) 0.9679(4) 0.2884(11) 0.063(2) Uiso 1 1 d . . . . .
C01N C 0.7848(10) 1.1967(4) 0.6983(10) 0.0560(18) Uiso 1 1 d . . . . .
C01O C 0.8928(11) 1.0104(4) 0.2525(11) 0.064(2) Uiso 1 1 d . . . . .
C01P C 0.2832(10) 0.7087(3) 0.4628(10) 0.0520(16) Uiso 1 1 d . . . . .
C01Q C 0.1239(11) 0.1910(4) 0.3327(11) 0.064(2) Uiso 1 1 d . . . . .
C01R C 1.0969(10) 0.9731(4) 0.8193(10) 0.0547(17) Uiso 1 1 d . . . . .
C01S C 1.0113(10) 0.9304(4) 0.3879(11) 0.0598(19) Uiso 1 1 d . . . . .
C01T C 0.7169(9) 1.2087(3) 0.5394(9) 0.0509(16) Uiso 1 1 d . . . . .
C01U C 0.1086(11) 0.5096(4) 0.7480(11) 0.061(2) Uiso 1 1 d . . . . .
C01V C 0.1377(12) 0.2076(4) 0.1750(12) 0.067(2) Uiso 1 1 d . . . . .
C01W C 0.8755(11) 0.6910(4) 0.6659(11) 0.063(2) Uiso 1 1 d . . . . .
C01X C 0.6182(12) 0.5228(4) 0.7160(12) 0.069(2) Uiso 1 1 d . . . . .
C01Y C 1.2057(13) 0.8619(4) 0.8318(13) 0.074(2) Uiso 1 1 d . . . . .
C01Z C 0.5564(11) 0.4684(4) 0.7126(11) 0.062(2) Uiso 1 1 d . . . . .
C020 C 0.2092(12) 0.7393(4) 0.1886(12) 0.070(2) Uiso 1 1 d . . . . .
C021 C 0.8371(11) 0.7285(4) 0.5413(11) 0.0601(19) Uiso 1 1 d . . . . .
C022 C 0.3875(11) 1.0538(4) 0.4222(11) 0.062(2) Uiso 1 1 d . . . . .
C023 C 0.6618(12) 1.2620(4) 0.4986(12) 0.071(2) Uiso 1 1 d . . . . .
C024 C 0.6130(11) 0.5532(4) 0.5804(11) 0.0598(19) Uiso 1 1 d . . . . .
C025 C 0.7902(13) 1.2386(4) 0.8135(12) 0.073(2) Uiso 1 1 d . . . . .
C026 C 0.1632(11) 0.2286(4) 0.4593(11) 0.0611(19) Uiso 1 1 d . . . . .
C027 C -0.2059(13) 0.3617(4) 0.1664(13) 0.073(2) Uiso 1 1 d . . . . .
C028 C 0.6718(14) 1.3045(5) 0.6170(14) 0.077(3) Uiso 1 1 d . . . . .
C029 C 0.3283(14) 0.8043(5) 0.3837(14) 0.078(3) Uiso 1 1 d . . . . .
C02A C 0.3392(12) 0.7620(4) 0.5018(12) 0.067(2) Uiso 1 1 d . . . . .
C02B C 0.7328(14) 1.2927(5) 0.7737(14) 0.081(3) Uiso 1 1 d . . . . .
C02C C 0.9439(12) 0.9543(4) 0.2524(12) 0.069(2) Uiso 1 1 d . . . . .
C02D C 0.0576(12) 0.4543(4) 0.7469(12) 0.070(2) Uiso 1 1 d . . . . .
C02E C 0.2673(14) 0.7928(5) 0.2263(14) 0.082(3) Uiso 1 1 d . . . . .
C02F C 0.7585(13) 0.8064(5) 0.2940(13) 0.073(2) Uiso 1 1 d . . . . .
C02G C 0.2409(14) 0.3064(5) 0.7072(13) 0.077(3) Uiso 1 1 d . . . . .
C02H C 0.3938(15) 1.1386(5) 0.8599(14) 0.081(3) Uiso 1 1 d . . . . .
C02I C 0.6058(15) 0.6382(5) 0.1426(15) 0.084(3) Uiso 1 1 d . . . . .
C02J C 0.3460(14) 0.6758(5) 0.7308(14) 0.080(3) Uiso 1 1 d . . . . .
C02K C 0.6555(14) 1.1769(5) 0.2691(14) 0.082(3) Uiso 1 1 d . . . . .

loop_
_atom_type_symbol
_atom_type_description
_atom_type_scat_dispersion_real
_atom_type_scat_dispersion_imag
_atom_type_scat_source
C C 0.0033 0.0016 'International Tables Vol C Tables 4.2.6.8 and 6.1.1.4'
H H 0.0000 0.0000 'International Tables Vol C Tables 4.2.6.8 and 6.1.1.4'
O O 0.0106 0.0060 'International Tables Vol C Tables 4.2.6.8 and 6.1.1.4'
N N 0.0061 0.0033 'International Tables Vol C Tables 4.2.6.8 and 6.1.1.4'

loop_
_geom_angle_atom_site_label_1
_geom_angle_atom_site_label_2
_geom_angle_atom_site_label_3
_geom_angle
_geom_angle_site_symmetry_1
_geom_angle_site_symmetry_3
_geom_angle_publ_flag
C00O O001 C02F 119.0(7) . . ?
C00P O002 C02G 118.8(7) . . ?
C018 O003 C01Y 117.2(7) . . ?
C00T O004 C02H 117.7(8) . . ?
C010 N005 C02I 117.8(7) . . ?
C013 N006 C027 116.5(8) . . ?
C00Q N007 C00V 128.9(6) . . ?
C01T O008 C02K 119.6(8) . . ?
C01P O00A C02J 120.1(8) . . ?
C00S N00C C015 127.9(7) . . ?
C014 N00D C00U 129.0(7) . . ?
C00X N00E C00Y 128.0(7) . . ?
C01U O00F C00N 118.1(7) . . ?
C01O N00G C00M 118.2(7) . . ?
C01M N00H C00L 118.5(7) . . ?
C01Z N00J C00R 118.2(7) . . ?
N00H C00L C00V 117.5(6) . . ?
N00H C00L C00W 123.1(7) . . ?
C00W C00L C00V 119.4(6) . . ?
N00G C00M C00Y 116.9(6) . . ?
N00G C00M C019 122.5(6) . . ?
C019 C00M C00Y 120.6(7) . . ?
O00F C00N C00U 117.1(6) . . ?
O00F C00N C01B 122.3(7) . . ?
C01B C00N C00U 120.6(6) . . ?
O001 C00O C011 117.0(6) . . ?
O001 C00O C021 122.8(7) . . ?
C011 C00O C021 120.2(7) . . ?
O002 C00P C00Z 116.3(7) . . ?
O002 C00P C026 122.4(7) . . ?
C00Z C00P C026 121.3(7) . . ?
N007 C00Q C011 117.6(6) . . ?
O009 C00Q N007 122.0(7) . . ?
O009 C00Q C011 120.3(7) . . ?
N00J C00R C015 118.1(6) . . ?
N00J C00R C017 123.0(6) . . ?
C017 C00R C015 118.9(7) . . ?
O00B C00S N00C 122.1(8) . . ?
O00B C00S C00Z 120.4(7) . . ?
N00C C00S C00Z 117.5(7) . . ?
O004 C00T C00W 115.8(7) . . ?
C012 C00T O004 124.4(7) . . ?
C012 C00T C00W 119.8(7) . . ?
N00D C00U C00N 115.3(6) . . ?
N00D C00U C01A 126.0(7) . . ?
C01A C00U C00N 118.7(7) . . ?
N007 C00V C00L 115.6(6) . . ?
C01C C00V N007 125.1(7) . . ?
C01C C00V C00L 119.3(6) . . ?
C00L C00W C00T 120.5(7) . . ?
C00L C00W C022 118.1(7) . . ?
C00T C00W C022 121.4(7) . . ?
N00E C00X C01N 116.8(7) . . ?
O00I C00X N00E 122.4(8) . . ?
O00I C00X C01N 120.8(8) . . ?
N00E C00Y C00M 114.8(6) . . ?
C01I C00Y N00E 126.8(7) . . ?
C01I C00Y C00M 118.4(7) . . ?
C00P C00Z C00S 127.0(7) . . ?
C00P C00Z C01E 119.1(7) . . ?
C01E C00Z C00S 113.9(7) . . ?
N005 C010 C017 115.6(7) . . ?
C016 C010 N005 124.7(8) . . ?
C016 C010 C017 119.7(7) . . ?
C00O C011 C00Q 126.5(7) . . ?
C01D C011 C00O 119.4(7) . . ?
C01D C011 C00Q 114.1(6) . . ?
C00T C012 C01C 120.3(7) . . ?
N006 C013 C01B 112.7(7) . . ?
C01J C013 N006 126.3(7) . . ?
C01J C013 C01B 120.9(8) . . ?
N00D C014 C01F 117.4(7) . . ?
O00K C014 N00D 121.5(8) . . ?
O00K C014 C01F 121.0(8) . . ?
N00C C015 C00R 114.1(6) . . ?
C01G C015 N00C 126.3(6) . . ?
C01G C015 C00R 119.6(7) . . ?
C010 C016 C01G 120.2(8) . . ?
C00R C017 C010 120.4(7) . . ?
C00R C017 C024 117.1(7) . . ?
C010 C017 C024 122.5(7) . . ?
O003 C018 C019 113.9(7) . . ?
C01R C018 O003 125.1(8) . . ?
C01R C018 C019 120.9(7) . . ?
C00M C019 C018 118.4(6) . . ?
C00M C019 C01S 117.4(7) . . ?
C018 C019 C01S 124.2(7) . . ?
C00U C01A C01J 120.0(8) . . ?
C00N C01B C013 118.0(7) . . ?
C00N C01B C01H 117.6(7) . . ?
C01H C01B C013 124.3(7) . . ?
C00V C01C C012 120.6(7) . . ?
C011 C01D C01L 120.8(8) . . ?
C01V C01E C00Z 120.1(8) . . ?
C01P C01F C014 125.5(7) . . ?
C020 C01F C014 115.0(7) . . ?
C020 C01F C01P 119.5(8) . . ?
C015 C01G C016 121.3(7) . . ?
C02D C01H C01B 118.4(8) . . ?
C00Y C01I C01R 121.4(7) . . ?
C013 C01J C01A 121.7(7) . . ?
C022 C01K C01M 119.4(9) . . ?
C01W C01L C01D 119.1(9) . . ?
N00H C01M C01K 123.3(8) . . ?
C01T C01N C00X 126.1(7) . . ?
C025 C01N C00X 114.7(8) . . ?
C025 C01N C01T 119.2(8) . . ?
N00G C01O C02C 122.5(9) . . ?
O00A C01P C01F 117.4(7) . . ?
O00A C01P C02A 123.6(7) . . ?
C02A C01P C01F 119.1(8) . . ?
C01V C01Q C026 119.9(9) . . ?
C018 C01R C01I 120.2(8) . . ?
C02C C01S C019 119.1(8) . . ?
O008 C01T C01N 117.2(7) . . ?
O008 C01T C023 122.6(8) . . ?
C023 C01T C01N 120.1(8) . . ?
O00F C01U C02D 122.5(8) . . ?
C01Q C01V C01E 120.7(9) . . ?
C021 C01W C01L 120.6(8) . . ?
C024 C01X C01Z 120.4(9) . . ?
N00J C01Z C01X 123.1(9) . . ?
C01F C020 C02E 121.8(9) . . ?
C01W C021 C00O 119.9(8) . . ?
C01K C022 C00W 117.5(8) . . ?
C01T C023 C028 119.9(9) . . ?
C01X C024 C017 118.3(8) . . ?
C01N C025 C02B 121.1(9) . . ?
C00P C026 C01Q 118.9(8) . . ?
C02B C028 C023 120.3(10) . . ?
C02E C029 C02A 120.8(11) . . ?
C01P C02A C029 120.3(9) . . ?
C028 C02B C025 119.4(10) . . ?
C01S C02C C01O 120.1(9) . . ?
C01H C02D C01U 120.9(10) . . ?
C029 C02E C020 118.6(11) . . ?

loop_
_geom_bond_atom_site_label_1
_geom_bond_atom_site_label_2
_geom_bond_distance
_geom_bond_site_symmetry_2
_geom_bond_publ_flag
O001 C00O 1.355(10) . ?
O001 C02F 1.445(12) . ?
O002 C00P 1.369(9) . ?
O002 C02G 1.456(13) . ?
O003 C018 1.361(10) . ?
O003 C01Y 1.439(12) . ?
O004 C00T 1.387(11) . ?
O004 C02H 1.425(13) . ?
N005 C010 1.381(11) . ?
N005 C02I 1.397(15) . ?
N006 C013 1.369(11) . ?
N006 C027 1.456(12) . ?
N007 C00Q 1.352(10) . ?
N007 C00V 1.399(9) . ?
O008 C01T 1.352(10) . ?
O008 C02K 1.414(13) . ?
O009 C00Q 1.238(10) . ?
O00A C01P 1.345(10) . ?
O00A C02J 1.407(13) . ?
O00B C00S 1.250(11) . ?
N00C C00S 1.363(10) . ?
N00C C015 1.413(9) . ?
N00D C00U 1.389(10) . ?
N00D C014 1.360(11) . ?
N00E C00X 1.360(10) . ?
N00E C00Y 1.400(10) . ?
O00F C00N 1.351(9) . ?
O00F C01U 1.337(11) . ?
N00G C00M 1.356(10) . ?
N00G C01O 1.329(11) . ?
N00H C00L 1.343(9) . ?
N00H C01M 1.311(11) . ?
O00I C00X 1.219(10) . ?
N00J C00R 1.352(10) . ?
N00J C01Z 1.311(11) . ?
O00K C014 1.236(10) . ?
C00L C00V 1.430(10) . ?
C00L C00W 1.394(10) . ?
C00M C00Y 1.434(10) . ?
C00M C019 1.405(11) . ?
C00N C00U 1.431(10) . ?
C00N C01B 1.410(10) . ?
C00O C011 1.394(10) . ?
C00O C021 1.409(11) . ?
C00P C00Z 1.386(11) . ?
C00P C026 1.396(12) . ?
C00Q C011 1.505(10) . ?
C00R C015 1.433(9) . ?
C00R C017 1.396(10) . ?
C00S C00Z 1.508(11) . ?
C00T C00W 1.411(10) . ?
C00T C012 1.385(11) . ?
C00U C01A 1.390(11) . ?
C00V C01C 1.392(10) . ?
C00W C022 1.430(12) . ?
C00X C01N 1.498(12) . ?
C00Y C01I 1.368(11) . ?
C00Z C01E 1.399(11) . ?
C010 C016 1.376(11) . ?
C010 C017 1.419(11) . ?
C011 C01D 1.392(11) . ?
C012 C01C 1.405(11) . ?
C013 C01B 1.435(10) . ?
C013 C01J 1.332(11) . ?
C014 C01F 1.502(11) . ?
C015 C01G 1.370(10) . ?
C016 C01G 1.403(11) . ?
C017 C024 1.437(11) . ?
C018 C019 1.424(10) . ?
C018 C01R 1.354(11) . ?
C019 C01S 1.431(11) . ?
C01A C01J 1.416(11) . ?
C01B C01H 1.426(12) . ?
C01D C01L 1.415(13) . ?
C01E C01V 1.391(13) . ?
C01F C01P 1.419(11) . ?
C01F C020 1.391(13) . ?
C01H C02D 1.343(13) . ?
C01I C01R 1.419(12) . ?
C01K C01M 1.404(14) . ?
C01K C022 1.380(13) . ?
C01L C01W 1.391(13) . ?
C01N C01T 1.416(11) . ?
C01N C025 1.391(13) . ?
C01O C02C 1.408(14) . ?
C01P C02A 1.386(12) . ?
C01Q C01V 1.383(13) . ?
C01Q C026 1.407(12) . ?
C01S C02C 1.336(13) . ?
C01T C023 1.385(13) . ?
C01U C02D 1.388(14) . ?
C01W C021 1.391(13) . ?
C01X C01Z 1.392(13) . ?
C01X C024 1.345(13) . ?
C020 C02E 1.392(15) . ?
C023 C028 1.420(14) . ?
C025 C02B 1.407(16) . ?
C028 C02B 1.382(16) . ?
C029 C02A 1.414(15) . ?
C029 C02E 1.387(16) . ?
